data_7721138
loop_
_publ_author_name
'Langwald, Jan'
'Burguera Pi\~na, Sergi'
'Frontera, Antonio'
'Wickleder, Mathias Siegfried'

_publ_section_title
;
 Chalcogen Bonding vs. Weakly Coordinating Anions -- A Solid State Study
 on Halidoselenium Cations in an Oxoanionic Environment
;
_journal_name_full 'Dalton Transactions'
_journal_paper_doi 10.1039/D6DT01140C
_journal_year 2026
_chemical_formula_moiety 'Cl2 O Se'
_chemical_formula_sum 'Cl2 O Se'
_chemical_formula_weight 165.86
_chemical_melting_point ?
_space_group_crystal_system monoclinic
_space_group_IT_number 14
_space_group_name_Hall '-P 2yn'
_space_group_name_H-M_alt 'P 1 21/n 1'
_atom_sites_solution_primary dual
_audit_creation_date 2025-12-15
_audit_creation_method
;FinalCif V156 by Daniel Kratzert, Freiburg 2025, 
https://dkratzert.de/finalcif.html
;
_audit_update_record
;
2025-12-17 deposited with the CCDC.	2026-06-11 downloaded from the CCDC.
;
_cell_angle_alpha 90
_cell_angle_beta 98.249(2)
_cell_angle_gamma 90
_cell_formula_units_Z 24
_cell_length_a 19.6148(9)
_cell_length_b 4.3852(2)
_cell_length_c 28.1888(13)
_cell_measurement_reflns_used 9983
_cell_measurement_temperature 100.00
_cell_measurement_theta_max 32.198
_cell_measurement_theta_min 2.723
_cell_volume 2399.57(19)
_computing_cell_refinement 'SAINT V8.40B (?, 2016)'
_computing_data_reduction 'SAINT V8.40B (?, 2016)'
_computing_molecular_graphics 'Olex2 1.5 (Dolomanov et al., 2009)'
_computing_publication_material 'Olex2 1.5 (Dolomanov et al., 2009)'
_computing_structure_refinement 'XL  (Sheldrick, 2008)'
_computing_structure_solution 'SHELXT 2018/2 (Sheldrick, 2018)'
_diffrn_ambient_environment N2
_diffrn_ambient_temperature 100.00
_diffrn_detector CPAD
_diffrn_detector_area_resol_mean 7.41
_diffrn_detector_type 'Bruker PHOTON III'
_diffrn_measured_fraction_theta_full 0.981
_diffrn_measured_fraction_theta_max 0.987
_diffrn_measurement_device 'three-circle diffractometer'
_diffrn_measurement.device 'KAPPA diffractometer'

_diffrn_measurement_device_type 'Bruker D8 Venture'
_diffrn_measurement_method '\f and \w scans'
_diffrn_measurement_specimen_support 'MiTeGen micromount'
_diffrn_radiation_monochromator 'multilayer mirror'
_diffrn_radiation_type MoK\a
_diffrn_radiation.type 'Mo K\a'

_diffrn_radiation_wavelength 0.71073
_diffrn_reflns_av_R_equivalents 0.0335
_diffrn_reflns_av_unetI/netI 0.0228
_diffrn_reflns_Laue_measured_fraction_full 0.981
_diffrn_reflns_Laue_measured_fraction_max 0.987
_diffrn_reflns_limit_h_max 26
_diffrn_reflns_limit_h_min -26
_diffrn_reflns_limit_k_max 4
_diffrn_reflns_limit_k_min -5
_diffrn_reflns_limit_l_max 38
_diffrn_reflns_limit_l_min -38
_diffrn_reflns_number 39501
_diffrn_reflns_point_group_measured_fraction_full 0.981
_diffrn_reflns_point_group_measured_fraction_max 0.987
_diffrn_reflns_theta_full 25.242
_diffrn_reflns_theta_max 28.699
_diffrn_reflns_theta_min 2.723
_diffrn_source 'microfocus sealed tube'
_diffrn_source_current 1.4
_diffrn_source_power 0.07
_diffrn_source_type 'INCOATEC I\mS 3.0'
_diffrn_source_voltage 50.0
_exptl_absorpt_coefficient_mu 10.500
_exptl_absorpt_correction_T_max 0.7466
_exptl_absorpt_correction_T_min 0.3013
_exptl_absorpt_correction_type multi-scan
_exptl_absorpt_process_details
;
SADABS-2016/2 (Bruker,2016/2) was used for absorption correction.
wR2(int) was 0.1445 before and 0.0455 after correction.
The Ratio of minimum to maximum transmission is 0.4036.
The \l/2 correction factor is Not present.
;
_exptl_crystal_colour colourless
_exptl_crystal_colour_primary colourless
_exptl_crystal_density_diffrn 2.755
_exptl_crystal_density_meas ?
_exptl_crystal_density_method 'not measured'
_exptl_crystal_description block
_exptl_crystal_F_000 1824
_exptl_crystal_size_max 0.65
_exptl_crystal_size_mid 0.23
_exptl_crystal_size_min 0.1
_refine_diff_density_max 0.970
_refine_diff_density_min -0.678
_refine_diff_density_rms 0.132
_refine_ls_extinction_method none
_refine_ls_goodness_of_fit_ref 1.079
_refine_ls_hydrogen_treatment undef
_refine_ls_matrix_type full
_refine_ls_number_parameters 217
_refine_ls_number_reflns 6087
_refine_ls_number_restraints 0
_refine_ls_restrained_S_all 1.079
_refine_ls_R_factor_all 0.0447
_refine_ls_R_factor_gt 0.0341
_refine_ls_shift/su_max 0.002
_refine_ls_shift/su_mean 0.000
_refine_ls_structure_factor_coef Fsqd
_refine_ls_weighting_details 'w=1/[\s^2^(Fo^2^)+(0.0221P)^2^+11.9057P] where P=(Fo^2^+2Fc^2^)/3'
_refine_ls_weighting_scheme calc
_refine_ls_wR_factor_gt 0.0713
_refine_ls_wR_factor_ref 0.0761
_reflns_Friedel_coverage 0.000
_reflns_number_gt 5184
_reflns_number_total 6087
_reflns_threshold_expression 'I > 2\s(I)'
_cod_data_source_file d6dt01140c2.cif
_cod_data_source_block mo_langwald_seocl2
_cod_depositor_comments
;
The following automatic conversions were performed:

data item '_chemical_melting_point' value 'not measured' was changed
to '?' -- the value is undefined or not given.

data item '_exptl_crystal_density_meas' value 'not measured' was
changed to '?' -- the value is perceived as not measured.

Automatic conversion script
Id: cif_fix_values 8170 2020-07-09 18:12:32Z antanas 
;
_cod_database_code 7721138
_shelx_shelxl_version_number 2019/1
_shelx_space_group_comment
;
The symmetry employed for this shelxl refinement is uniquely defined
by the following loop, which should always be used as a source of
symmetry information in preference to the above space-group names.
They are only intended as comments.
;
_shelx_estimated_absorpt_t_min 0.056
_shelx_estimated_absorpt_t_max 0.420
_diffrn_measurement_ambient_temperature_device_make 'Oxford Cryostream 800'
_diffrn_measurement_device_typ 'Bruker D8 VENTURE dual wavelength Mo/Ag'
_olex2_refinement_description
;
;
_olex2_submission_special_instructions 'No special instructions were received'

loop_
_space_group_symop_operation_xyz
'x, y, z'
'-x+1/2, y+1/2, -z+1/2'
'-x, -y, -z'
'x-1/2, -y-1/2, z-1/2'

loop_
_atom_site_label
_atom_site_type_symbol
_atom_site_fract_x
_atom_site_fract_y
_atom_site_fract_z
_atom_site_U_iso_or_equiv
_atom_site_adp_type
_atom_site_occupancy
_atom_site_site_symmetry_order
_atom_site_calc_flag
_atom_site_refinement_flags_posn
_atom_site_refinement_flags_adp
_atom_site_refinement_flags_occupancy
_atom_site_disorder_assembly
_atom_site_disorder_group
Se1 Se 0.13696(2) 0.23262(8) 0.54933(2) 0.02001(9) Uani 1 1 d . . . . .
Cl11 Cl 0.07078(6) 0.2317(3) 0.48082(4) 0.0360(3) Uani 1 1 d . . . . .
Cl12 Cl 0.05358(6) 0.2442(3) 0.59266(4) 0.0350(2) Uani 1 1 d . . . . .
O1 O 0.16813(14) 0.5745(6) 0.55385(10) 0.0234(6) Uani 1 1 d . . . . .
Se2 Se 0.24762(2) 0.73604(8) 0.64686(2) 0.02084(9) Uani 1 1 d . . . . .
Cl21 Cl 0.15229(6) 0.7313(3) 0.67784(4) 0.0356(2) Uani 1 1 d . . . . .
Cl22 Cl 0.31510(6) 0.7592(4) 0.71502(4) 0.0460(3) Uani 1 1 d . . . . .
O2 O 0.25070(17) 1.0766(6) 0.62578(11) 0.0294(7) Uani 1 1 d . . . . .
Se3 Se 0.37792(2) 0.23723(8) 0.58569(2) 0.02151(9) Uani 1 1 d . . . . .
Cl31 Cl 0.43855(7) 0.2318(3) 0.65621(4) 0.0418(3) Uani 1 1 d . . . . .
Cl32 Cl 0.46448(7) 0.2472(4) 0.54515(5) 0.0528(4) Uani 1 1 d . . . . .
O3 O 0.34815(15) 0.5810(7) 0.58075(12) 0.0298(7) Uani 1 1 d . . . . .
Se4 Se 0.26713(2) 0.73161(8) 0.48935(2) 0.02092(9) Uani 1 1 d . . . . .
Cl41 Cl 0.18611(6) 0.7165(3) 0.42781(4) 0.0327(2) Uani 1 1 d . . . . .
Cl42 Cl 0.35345(6) 0.7406(3) 0.44840(5) 0.0456(3) Uani 1 1 d . . . . .
O4 O 0.26386(17) 1.0779(6) 0.50835(10) 0.0286(6) Uani 1 1 d . . . . .
Se5 Se 0.68533(2) -0.06623(9) 0.70484(2) 0.02028(9) Uani 1 1 d . . . . .
Cl51 Cl 0.59428(5) -0.2396(3) 0.65882(4) 0.0344(2) Uani 1 1 d . . . . .
Cl52 Cl 0.75845(5) -0.2297(3) 0.65819(4) 0.0300(2) Uani 1 1 d . . . . .
O5 O 0.69492(14) -0.3108(7) 0.74787(10) 0.0249(6) Uani 1 1 d . . . . .
Se6 Se 0.57880(2) 0.45512(9) 0.78895(2) 0.02087(9) Uani 1 1 d . . . . .
Cl61 Cl 0.47302(5) 0.6090(3) 0.76864(4) 0.0342(2) Uani 1 1 d . . . . .
Cl62 Cl 0.56117(6) 0.2295(3) 0.85579(4) 0.0338(2) Uani 1 1 d . . . . .
O6 O 0.58585(16) 0.1761(7) 0.75361(11) 0.0309(7) Uani 1 1 d . . . . .

loop_
_atom_site_aniso_label
_atom_site_aniso_U_11
_atom_site_aniso_U_22
_atom_site_aniso_U_33
_atom_site_aniso_U_23
_atom_site_aniso_U_13
_atom_site_aniso_U_12
Se1 0.01946(17) 0.01119(16) 0.0286(2) -0.00064(14) 0.00067(15) -0.00088(14)
Cl11 0.0351(6) 0.0511(7) 0.0215(5) -0.0043(5) 0.0024(4) -0.0137(5)
Cl12 0.0354(5) 0.0467(7) 0.0244(5) -0.0023(5) 0.0091(4) -0.0125(5)
O1 0.0254(14) 0.0129(12) 0.0318(15) -0.0011(11) 0.0034(12) -0.0029(11)
Se2 0.0293(2) 0.01254(17) 0.02138(18) 0.00089(14) 0.00600(15) 0.00284(15)
Cl21 0.0256(5) 0.0476(7) 0.0342(5) -0.0028(5) 0.0061(4) -0.0009(5)
Cl22 0.0307(6) 0.0662(9) 0.0373(6) 0.0121(6) -0.0084(5) 0.0019(6)
O2 0.0462(18) 0.0126(13) 0.0297(15) 0.0020(11) 0.0072(13) 0.0013(13)
Se3 0.02108(18) 0.01263(17) 0.0302(2) -0.00198(15) 0.00156(15) 0.00118(14)
Cl31 0.0396(6) 0.0498(7) 0.0325(6) -0.0017(5) -0.0064(5) 0.0046(6)
Cl32 0.0485(7) 0.0624(9) 0.0541(8) 0.0068(7) 0.0295(6) 0.0161(7)
O3 0.0310(16) 0.0148(14) 0.0436(18) 0.0005(13) 0.0053(13) 0.0041(12)
Se4 0.0287(2) 0.01193(17) 0.02196(18) -0.00114(14) 0.00293(15) 0.00024(15)
Cl41 0.0304(5) 0.0405(6) 0.0264(5) -0.0023(4) 0.0015(4) -0.0060(5)
Cl42 0.0299(6) 0.0583(8) 0.0512(7) -0.0029(6) 0.0146(5) 0.0028(6)
O4 0.0453(18) 0.0115(13) 0.0288(15) -0.0044(11) 0.0047(13) -0.0015(12)
Se5 0.01910(18) 0.02062(18) 0.02192(18) 0.00094(15) 0.00568(14) 0.00090(15)
Cl51 0.0225(5) 0.0472(7) 0.0323(5) -0.0075(5) -0.0006(4) -0.0017(5)
Cl52 0.0252(5) 0.0413(6) 0.0253(5) -0.0043(4) 0.0098(4) 0.0027(4)
O5 0.0233(14) 0.0261(14) 0.0262(14) 0.0065(12) 0.0070(11) -0.0006(12)
Se6 0.01766(17) 0.02404(19) 0.02181(18) -0.00168(15) 0.00589(14) -0.00192(15)
Cl61 0.0219(5) 0.0400(6) 0.0393(6) 0.0052(5) 0.0000(4) 0.0038(4)
Cl62 0.0333(5) 0.0465(7) 0.0225(5) 0.0081(5) 0.0071(4) 0.0023(5)
O6 0.0314(16) 0.0311(16) 0.0328(16) -0.0088(13) 0.0126(13) -0.0033(13)

loop_
_atom_type_symbol
_atom_type_description
_atom_type_scat_dispersion_real
_atom_type_scat_dispersion_imag
_atom_type_scat_source
Cl Cl 0.1484 0.1585 'International Tables Vol C Tables 4.2.6.8 and 6.1.1.4'
O O 0.0106 0.0060 'International Tables Vol C Tables 4.2.6.8 and 6.1.1.4'
Se Se -0.0929 2.2259 'International Tables Vol C Tables 4.2.6.8 and 6.1.1.4'

loop_
_geom_angle_atom_site_label_1
_geom_angle_atom_site_label_2
_geom_angle_atom_site_label_3
_geom_angle
_geom_angle_site_symmetry_1
_geom_angle_site_symmetry_3
_geom_angle_publ_flag
Cl11 Se1 Cl12 95.61(4) . . ?
O1 Se1 Cl11 104.09(11) . . ?
O1 Se1 Cl12 103.89(10) . . ?
Cl22 Se2 Cl21 95.46(5) . . ?
O2 Se2 Cl21 103.70(12) . . ?
O2 Se2 Cl22 103.44(12) . . ?
Cl31 Se3 Cl32 96.61(6) . . ?
O3 Se3 Cl31 103.51(12) . . ?
O3 Se3 Cl32 103.61(12) . . ?
Cl41 Se4 Cl42 96.43(5) . . ?
O4 Se4 Cl41 103.50(12) . . ?
O4 Se4 Cl42 103.25(12) . . ?
Cl51 Se5 Cl52 94.54(4) . . ?
O5 Se5 Cl51 102.28(11) . . ?
O5 Se5 Cl52 102.57(11) . . ?
Cl61 Se6 Cl62 95.94(5) . . ?
O6 Se6 Cl61 103.76(12) . . ?
O6 Se6 Cl62 103.19(12) . . ?

loop_
_geom_bond_atom_site_label_1
_geom_bond_atom_site_label_2
_geom_bond_distance
_geom_bond_site_symmetry_2
_geom_bond_publ_flag
Se1 Cl11 2.1670(11) . ?
Se1 Cl12 2.1777(11) . ?
Se1 O1 1.617(3) . ?
Se2 Cl21 2.1744(11) . ?
Se2 Cl22 2.1734(12) . ?
Se2 O2 1.612(3) . ?
Se3 Cl31 2.1651(12) . ?
Se3 Cl32 2.1788(13) . ?
Se3 O3 1.616(3) . ?
Se4 Cl41 2.1791(11) . ?
Se4 Cl42 2.1820(12) . ?
Se4 O4 1.614(3) . ?
Se5 Cl51 2.1876(11) . ?
Se5 Cl52 2.2001(10) . ?
Se5 O5 1.610(3) . ?
Se6 Cl61 2.1789(11) . ?
Se6 Cl62 2.1992(11) . ?
Se6 O6 1.596(3) . ?
